data_4072619
loop_
_publ_author_name
'Voinov, Maxim A.'
'Shevelev, Tikhon G.'
'Rybalova, Tatyana V.'
'Gatilov, Yury V.'
'Pervukhina, Natalie V.'
'Burdukov, Aleksei B.'
'Grigor'ev, Igor A.'

_publ_section_title
;
 \a-Organoelement Nitrones:&#x00A0; Synthesis, Properties, and IR and13C
 NMR Spectral and X-ray Structural Characterization&#x2020;
;
_journal_issue 7
_journal_name_full Organometallics
_journal_page_first 1607
_journal_paper_doi 10.1021/om060883o
_journal_volume 26
_journal_year 2007
_chemical_formula_moiety 'C20 H25 N2 O2 P'
_chemical_formula_sum 'C20 H25 N2 O2 P'
_chemical_formula_weight 356.39
_chemical_melting_point 404
_chemical_name_systematic
; 
 1,2,2,5,5-Pentamethyl-4-diphenylphosphinoyl-2,5-dihydro-1H-
 imidazole-3-oxide 
;
_space_group_IT_number 14
_symmetry_cell_setting monoclinic
_symmetry_space_group_name_Hall '-P 2ybc'
_symmetry_space_group_name_H-M 'P 1 21/c 1'
_atom_sites_solution_hydrogens geom
_atom_sites_solution_primary direct
_atom_sites_solution_secondary difmap
_audit_creation_method SHELXL-97
_cell_angle_alpha 90.00
_cell_angle_beta 90.994(6)
_cell_angle_gamma 90.00
_cell_formula_units_Z 4
_cell_length_a 12.4029(8)
_cell_length_b 8.9187(5)
_cell_length_c 17.7928(12)
_cell_measurement_reflns_used 36
_cell_measurement_temperature 298(2)
_cell_measurement_theta_max 12.9
_cell_measurement_theta_min 11.5
_cell_volume 1967.9(2)
_computing_cell_refinement 'Bruker XSCANS'
_computing_data_collection 'Bruker XSCANS'
_computing_data_reduction 'Bruker SHELXTL'
_computing_molecular_graphics 'Bruker SHELXTL'
_computing_publication_material 'Bruker SHELXTL'
_computing_structure_refinement 'SHELXL-97 (Sheldrick, 1997)'
_computing_structure_solution 'SHELXS-97 (Sheldrick, 1990)'
_diffrn_ambient_temperature 298(2)
_diffrn_measured_fraction_theta_full 0.999
_diffrn_measured_fraction_theta_max 0.999
_diffrn_measurement_device_type 'Bruker P4'
_diffrn_measurement_method '2\q/\q scans'
_diffrn_radiation_monochromator graphite
_diffrn_radiation_source 'fine-focus sealed tube'
_diffrn_radiation_type MoK\a
_diffrn_radiation_wavelength 0.71073
_diffrn_reflns_av_R_equivalents 0.0152
_diffrn_reflns_av_sigmaI/netI 0.0358
_diffrn_reflns_limit_h_max 14
_diffrn_reflns_limit_h_min 0
_diffrn_reflns_limit_k_max 0
_diffrn_reflns_limit_k_min -10
_diffrn_reflns_limit_l_max 21
_diffrn_reflns_limit_l_min -21
_diffrn_reflns_number 3637
_diffrn_reflns_theta_full 25.00
_diffrn_reflns_theta_max 25.00
_diffrn_reflns_theta_min 2.29
_diffrn_standards_decay_% 0.0162
_diffrn_standards_interval_count 97
_diffrn_standards_number 3
_exptl_absorpt_coefficient_mu 0.154
_exptl_absorpt_correction_T_max 0.9797
_exptl_absorpt_correction_T_min 0.9394
_exptl_absorpt_correction_type integration
_exptl_crystal_colour colorless
_exptl_crystal_density_diffrn 1.203
_exptl_crystal_density_method 'not measured'
_exptl_crystal_description plate
_exptl_crystal_F_000 760
_exptl_crystal_size_max 0.80
_exptl_crystal_size_mid 0.44
_exptl_crystal_size_min 0.14
_refine_diff_density_max 0.297
_refine_diff_density_min -0.207
_refine_diff_density_rms 0.036
_refine_ls_extinction_coef 0.0024(8)
_refine_ls_extinction_expression Fc^*^=kFc[1+0.001xFc^2^\l^3^/sin(2\q)]^-1/4^
_refine_ls_extinction_method SHELXL
_refine_ls_goodness_of_fit_ref 1.021
_refine_ls_hydrogen_treatment refall
_refine_ls_matrix_type full
_refine_ls_number_parameters 336
_refine_ls_number_reflns 3468
_refine_ls_number_restraints 0
_refine_ls_restrained_S_all 1.021
_refine_ls_R_factor_all 0.0650
_refine_ls_R_factor_gt 0.0456
_refine_ls_shift/su_max 0.059
_refine_ls_shift/su_mean 0.003
_refine_ls_structure_factor_coef Fsqd
_refine_ls_weighting_details 'calc w=1/[\s^2^(Fo^2^)+(0.0551P)^2^+0.5380P] where P=(Fo^2^+2Fc^2^)/3'
_refine_ls_weighting_scheme calc
_refine_ls_wR_factor_gt 0.1104
_refine_ls_wR_factor_ref 0.1230
_reflns_number_gt 2653
_reflns_number_total 3468
_reflns_threshold_expression >2sigma(I)
_cod_data_source_file om060883osi20060926_012347.cif
_cod_data_source_block compound_2e_Voinov
_cod_original_sg_symbol_H-M 'P 21/c'
_cod_database_code 4072619

loop_
_symmetry_equiv_pos_as_xyz
'x, y, z'
'-x, y+1/2, -z+1/2'
'-x, -y, -z'
'x, -y-1/2, z-1/2'

loop_
_atom_site_label
_atom_site_type_symbol
_atom_site_fract_x
_atom_site_fract_y
_atom_site_fract_z
_atom_site_U_iso_or_equiv
_atom_site_adp_type
_atom_site_occupancy
_atom_site_symmetry_multiplicity
_atom_site_calc_flag
_atom_site_refinement_flags
_atom_site_disorder_assembly
_atom_site_disorder_group
P1 P 0.73505(5) 0.12495(6) 0.42580(3) 0.0481(2) Uani 1 1 d . A .
O1 O 0.80179(16) 0.41269(19) 0.34011(9) 0.0752(5) Uani 1 1 d . . .
N1 N 0.7743(3) 0.5311(3) 0.52600(15) 0.0635(12) Uani 0.840(9) 1 d P A 1
N1B N 0.7079(11) 0.5476(11) 0.5062(6) 0.034(4) Uiso 0.160(9) 1 d P A 2
O2 O 0.72340(13) 0.02693(16) 0.49233(8) 0.0581(4) Uani 1 1 d . . .
C2 C 0.78190(18) 0.5750(2) 0.44623(13) 0.0552(6) Uani 1 1 d . . .
N3 N 0.78121(15) 0.4233(2) 0.41018(10) 0.0536(5) Uani 1 1 d . A .
C4 C 0.75451(17) 0.3167(2) 0.45584(11) 0.0462(5) Uani 1 1 d . . .
C5 C 0.73045(17) 0.3782(2) 0.53246(11) 0.0492(5) Uani 1 1 d . A .
C6 C 0.7318(12) 0.6468(11) 0.5744(6) 0.135(5) Uani 0.840(9) 1 d P A 1
H6C H 0.732(3) 0.617(4) 0.615(2) 0.105(14) Uiso 1 1 d . B 1
H6B H 0.763(3) 0.731(5) 0.568(2) 0.123(14) Uiso 1 1 d . C 1
H6A H 0.669(10) 0.657(13) 0.554(6) 0.38(7) Uiso 1 1 d . D 1
C6B C 0.7248(16) 0.645(3) 0.5747(15) 0.042(6) Uiso 0.160(9) 1 d P A 2
C7 C 0.6938(3) 0.6663(4) 0.4095(3) 0.0871(10) Uani 1 1 d . A .
H7C H 0.629(3) 0.612(4) 0.4103(18) 0.113(12) Uiso 1 1 d . . .
H7B H 0.718(2) 0.689(4) 0.3600(18) 0.091(11) Uiso 1 1 d . . .
H7A H 0.689(3) 0.761(4) 0.4343(18) 0.109(11) Uiso 1 1 d . . .
C8 C 0.8906(3) 0.6469(4) 0.4358(3) 0.0873(10) Uani 1 1 d . A .
H8C H 0.944(3) 0.584(4) 0.457(2) 0.131(14) Uiso 1 1 d . . .
H8B H 0.891(3) 0.740(4) 0.4568(18) 0.107(12) Uiso 1 1 d . . .
H8A H 0.903(3) 0.655(4) 0.380(2) 0.118(13) Uiso 1 1 d . . .
C9 C 0.6112(2) 0.3595(4) 0.54854(17) 0.0662(7) Uani 1 1 d . . .
H9C H 0.571(2) 0.409(4) 0.5111(17) 0.096(10) Uiso 1 1 d . . .
H9B H 0.595(2) 0.401(3) 0.5949(16) 0.080(8) Uiso 1 1 d . . .
H9A H 0.593(2) 0.255(3) 0.5514(14) 0.081(9) Uiso 1 1 d . . .
C10 C 0.7961(3) 0.3034(4) 0.59513(17) 0.0746(8) Uani 1 1 d . . .
H10C H 0.871(3) 0.313(4) 0.5843(18) 0.114(12) Uiso 1 1 d . . .
H10B H 0.777(3) 0.197(4) 0.5967(17) 0.102(11) Uiso 1 1 d . . .
H10A H 0.782(2) 0.354(4) 0.6399(19) 0.103(11) Uiso 1 1 d . . .
C11 C 0.61430(18) 0.1270(2) 0.36799(11) 0.0506(5) Uani 1 1 d . . .
C12 C 0.6012(2) 0.2089(3) 0.30187(15) 0.0729(7) Uani 1 1 d . A .
H12 H 0.664(2) 0.269(3) 0.2839(16) 0.092(9) Uiso 1 1 d . . .
C13 C 0.5032(3) 0.2086(4) 0.26436(16) 0.0855(9) Uani 1 1 d . . .
H13 H 0.496(3) 0.264(4) 0.2198(18) 0.109(11) Uiso 1 1 d . . .
C14 C 0.4175(2) 0.1288(4) 0.29106(16) 0.0774(8) Uani 1 1 d . A .
H14 H 0.351(2) 0.133(3) 0.2652(14) 0.080(8) Uiso 1 1 d . . .
C15 C 0.4295(2) 0.0484(3) 0.35613(15) 0.0702(7) Uani 1 1 d . . .
H15 H 0.373(3) -0.008(4) 0.3753(17) 0.105(11) Uiso 1 1 d . . .
C16 C 0.5273(2) 0.0459(3) 0.39405(13) 0.0574(6) Uani 1 1 d . A .
H16 H 0.5370(18) -0.011(3) 0.4400(13) 0.060(6) Uiso 1 1 d . . .
C17 C 0.8496(2) 0.0772(2) 0.37062(12) 0.0548(6) Uani 1 1 d . . .
C18 C 0.9508(2) 0.0954(3) 0.40321(19) 0.0833(9) Uani 1 1 d . A .
H18 H 0.957(3) 0.140(4) 0.4526(18) 0.112(11) Uiso 1 1 d . . .
C19 C 1.0423(3) 0.0467(4) 0.3680(2) 0.1006(11) Uani 1 1 d . . .
H19 H 1.120(4) 0.057(5) 0.395(2) 0.162(16) Uiso 1 1 d . . .
C20 C 1.0329(3) -0.0171(5) 0.2985(2) 0.1015(12) Uani 1 1 d . A .
H20 H 1.098(3) -0.045(5) 0.275(2) 0.161(16) Uiso 1 1 d . . .
C21 C 0.9344(4) -0.0384(5) 0.26564(18) 0.1093(14) Uani 1 1 d . . .
H21 H 0.929(3) -0.081(4) 0.221(2) 0.119(12) Uiso 1 1 d . . .
C22 C 0.8412(3) 0.0087(4) 0.30157(14) 0.0830(9) Uani 1 1 d . A .
H22 H 0.772(2) -0.011(3) 0.2800(15) 0.079(9) Uiso 1 1 d . . .

loop_
_atom_site_aniso_label
_atom_site_aniso_U_11
_atom_site_aniso_U_22
_atom_site_aniso_U_33
_atom_site_aniso_U_23
_atom_site_aniso_U_13
_atom_site_aniso_U_12
P1 0.0657(4) 0.0361(3) 0.0430(3) 0.0004(2) 0.0140(2) -0.0029(3)
O1 0.1119(14) 0.0575(10) 0.0576(10) 0.0055(8) 0.0383(9) -0.0090(9)
N1 0.081(3) 0.0484(14) 0.0612(15) -0.0088(11) 0.0034(15) -0.0104(13)
O2 0.0833(11) 0.0434(8) 0.0480(8) 0.0073(6) 0.0130(7) -0.0056(8)
C2 0.0577(13) 0.0400(11) 0.0680(14) -0.0019(10) 0.0045(11) -0.0070(10)
N3 0.0626(11) 0.0433(10) 0.0555(11) 0.0011(8) 0.0179(9) -0.0057(8)
C4 0.0521(12) 0.0387(11) 0.0483(11) -0.0010(9) 0.0137(9) -0.0039(9)
C5 0.0572(12) 0.0429(11) 0.0478(11) -0.0064(9) 0.0100(9) -0.0053(10)
C6 0.262(12) 0.055(3) 0.088(4) -0.031(3) 0.023(5) -0.015(4)
C7 0.081(2) 0.0595(19) 0.120(3) -0.0141(19) -0.016(2) 0.0093(16)
C8 0.072(2) 0.072(2) 0.117(3) 0.012(2) -0.0108(19) -0.0223(17)
C9 0.0601(15) 0.0751(19) 0.0640(16) -0.0038(15) 0.0162(13) 0.0087(14)
C10 0.0716(19) 0.089(2) 0.0631(17) -0.0112(16) -0.0099(14) -0.0032(17)
C11 0.0691(14) 0.0406(11) 0.0427(11) -0.0012(9) 0.0143(10) -0.0029(10)
C12 0.0776(18) 0.0757(18) 0.0656(15) 0.0218(14) 0.0076(13) -0.0115(14)
C13 0.090(2) 0.100(2) 0.0664(18) 0.0282(17) -0.0029(16) -0.0051(17)
C14 0.0700(17) 0.094(2) 0.0684(17) 0.0053(15) 0.0007(14) -0.0025(16)
C15 0.0714(17) 0.0738(18) 0.0658(16) 0.0003(13) 0.0136(13) -0.0131(14)
C16 0.0712(16) 0.0530(13) 0.0483(12) 0.0009(11) 0.0113(11) -0.0080(12)
C17 0.0722(15) 0.0402(11) 0.0527(12) 0.0023(9) 0.0158(11) 0.0063(10)
C18 0.0744(19) 0.078(2) 0.098(2) -0.0333(17) 0.0133(16) -0.0005(15)
C19 0.074(2) 0.094(2) 0.134(3) -0.024(2) 0.029(2) 0.0059(18)
C20 0.098(3) 0.110(3) 0.098(3) 0.016(2) 0.043(2) 0.035(2)
C21 0.138(3) 0.138(3) 0.0517(17) -0.0054(19) 0.0215(19) 0.061(3)
C22 0.097(2) 0.103(2) 0.0493(14) -0.0079(14) 0.0080(14) 0.0345(19)

loop_
_atom_type_symbol
_atom_type_description
_atom_type_scat_dispersion_real
_atom_type_scat_dispersion_imag
_atom_type_scat_source
C C 0.0033 0.0016 'International Tables Vol C Tables 4.2.6.8 and 6.1.1.4'
H H 0.0000 0.0000 'International Tables Vol C Tables 4.2.6.8 and 6.1.1.4'
N N 0.0061 0.0033 'International Tables Vol C Tables 4.2.6.8 and 6.1.1.4'
O O 0.0106 0.0060 'International Tables Vol C Tables 4.2.6.8 and 6.1.1.4'
P P 0.1023 0.0942 'International Tables Vol C Tables 4.2.6.8 and 6.1.1.4'

loop_
_exptl_crystal_face_index_h
_exptl_crystal_face_index_k
_exptl_crystal_face_index_l
_exptl_crystal_face_perp_dist
-1.00 0.00 2.00 0.0650
1.00 0.00 -2.00 0.0650
1.00 0.00 1.00 0.2200
-1.00 0.00 -1.00 0.2200
-2.00 -5.00 -4.00 0.4000
2.00 5.00 4.00 0.4000
3.00 -4.00 2.00 0.4000
-3.00 4.00 -2.00 0.4000

loop_
_geom_angle_atom_site_label_1
_geom_angle_atom_site_label_2
_geom_angle_atom_site_label_3
_geom_angle
O2 P1 C17 112.76(10)
O2 P1 C11 111.75(10)
C17 P1 C11 110.40(10)
O2 P1 C4 109.68(9)
C17 P1 C4 106.49(10)
C11 P1 C4 105.35(10)
C6 N1 C5 118.3(5)
C6 N1 C2 114.3(5)
C5 N1 C2 110.5(2)
C2 N1B C6B 114.9(12)
C2 N1B C5 105.4(7)
C6B N1B C5 106.5(13)
N1B C2 N1 36.0(5)
N1B C2 N3 99.5(4)
N1 C2 N3 99.93(17)
N1B C2 C7 86.9(6)
N1 C2 C7 120.2(3)
N3 C2 C7 107.8(2)
N1B C2 C8 138.3(6)
N1 C2 C8 107.6(3)
N3 C2 C8 109.3(2)
C7 C2 C8 111.1(3)
O1 N3 C4 127.78(19)
O1 N3 C2 118.97(17)
C4 N3 C2 113.18(17)
N3 C4 C5 110.90(18)
N3 C4 P1 122.87(16)
C5 C4 P1 125.87(15)
N1 C5 C4 100.81(17)
N1 C5 C9 118.6(2)
C4 C5 C9 109.83(19)
N1 C5 C10 105.6(2)
C4 C5 C10 113.1(2)
C9 C5 C10 108.9(2)
N1 C5 N1B 33.8(4)
C4 C5 N1B 96.6(4)
C9 C5 N1B 89.6(5)
C10 C5 N1B 135.6(5)
C16 C11 C12 118.5(2)
C16 C11 P1 116.63(17)
C12 C11 P1 124.84(19)
C13 C12 C11 119.8(3)
C14 C13 C12 121.1(3)
C15 C14 C13 119.5(3)
C14 C15 C16 120.3(3)
C15 C16 C11 120.8(2)
C22 C17 C18 118.8(2)
C22 C17 P1 123.1(2)
C18 C17 P1 117.69(19)
C19 C18 C17 121.5(3)
C20 C19 C18 119.1(4)
C21 C20 C19 120.7(3)
C20 C21 C22 120.5(3)
C17 C22 C21 119.5(3)

loop_
_geom_bond_atom_site_label_1
_geom_bond_atom_site_label_2
_geom_bond_distance
P1 O2 1.4806(14)
P1 C17 1.792(2)
P1 C11 1.802(2)
P1 C4 1.806(2)
O1 N3 1.281(2)
N1 C6 1.450(10)
N1 C5 1.473(3)
N1 C2 1.477(3)
N1B C2 1.440(10)
N1B C6B 1.51(3)
N1B C5 1.605(11)
C2 N3 1.497(3)
C2 C7 1.503(4)
C2 C8 1.508(4)
N3 C4 1.298(3)
C4 C5 1.504(3)
C5 C9 1.521(3)
C5 C10 1.523(4)
C11 C16 1.385(3)
C11 C12 1.392(3)
C12 C13 1.376(4)
C13 C14 1.371(4)
C14 C15 1.368(4)
C15 C16 1.378(4)
C17 C22 1.375(3)
C17 C18 1.383(4)
C18 C19 1.376(4)
C19 C20 1.365(5)
C20 C21 1.359(6)
C21 C22 1.396(4)

loop_
_geom_torsion_atom_site_label_1
_geom_torsion_atom_site_label_2
_geom_torsion_atom_site_label_3
_geom_torsion_atom_site_label_4
_geom_torsion
C5 N1 C2 N3 -20.8(3)
N1 C2 N3 C4 12.2(3)
C2 N3 C4 C5 0.7(3)
N3 C4 C5 N1 -13.4(3)
C4 C5 N1 C2 21.4(3)
O2 P1 C4 N3 170.55(18)
P1 C4 N3 O1 -2.9(3)
